data_2300231
loop_
_publ_author_name
'Stone, Kevin H.'
'Lapidus, Saul H.'
'Stephens, Peter W.'

_publ_section_title
;
 Implementation and use of robust refinement in powder diffraction in
 the presence of impurities
;
_journal_coeditor_code DB5058
_journal_issue 3
_journal_name_full 'Journal of Applied Crystallography'
_journal_page_first 385
_journal_page_last 391
_journal_paper_doi 10.1107/S0021889809008450
_journal_volume 42
_journal_year 2009
_chemical_formula_moiety 'C8 H9 N O2'
_chemical_formula_structural 'C8 H9 N O2'
_chemical_formula_sum 'C8 H9 N O2'
_chemical_formula_weight 151.16
_chemical_name_common acetaminophen
_space_group_crystal_system monoclinic
_space_group_IT_number 14
_space_group_name_Hall '-P 2yab'
_space_group_name_H-M_alt 'P 1 21/a 1'
_cell_angle_alpha 90
_cell_angle_beta 115.7023(11)
_cell_angle_gamma 90
_cell_formula_units_Z 4
_cell_length_a 12.8865(2)
_cell_length_b 9.38220(17)
_cell_length_c 7.10147(14)
_cell_volume 773.65(3)
_diffrn_radiation_monochromator 'double Si(111)'
_diffrn_radiation_wavelength 0.698291
_cod_data_source_file db5058.cif
_cod_data_source_block Acet_93%_Single_Rietveld
_cod_depositor_comments
;
 Updating space group information.

 2018-07-31

The following automatic conversions were performed:
'_space_group_crystal_system' value 'Monoclinic' changed to 'monoclinic'
according to '/home/saulius/struct/CIF-dictionaries/cif_core.dic'
dictionary named 'cif_core.dic' version 2.4.1 from 2010-06-29.

Automatic conversion script
Id: cif_fix_enum 1527 2010-12-29 10:47:43Z saulius 
;
_cod_database_code 2300231

loop_
_space_group_symop_id
_space_group_symop_operation_xyz
1 x,y,z
2 -x+1/2,y+1/2,-z
3 -x,-y,-z
4 x+1/2,-y+1/2,z

loop_
_atom_site_type_symbol
_atom_site_label
_atom_site_fract_x
_atom_site_fract_y
_atom_site_fract_z
_atom_site_occupancy
C C1a 0.43791 0.351226 -0.1518163 1
C C2a 0.51282 0.354625 -0.2455338 1
C C3a 0.60872 0.265944 -0.1732336 1
C C4a 0.62972 0.173864 -0.007215826 1
C C5a 0.55482 0.170464 0.08650167 1
C C6a 0.45891 0.259145 0.01420143 1
C C7a 0.28461 0.507557 -0.3925566 1
C C8a 0.17571 0.592642 -0.4269376 1
N N1a 0.34255 0.439399 -0.2120444 1
O O1a 0.72153 0.078818 0.05578812 1
O O2a 0.30725 0.499832 -0.5452871 1
H H1a 0.78385 0.110622 0.1924706 1
H H2a 0.49771 0.420858 -0.364949 1
H H3a 0.66259 0.268389 -0.2406438 1
H H5a 0.56992 0.104232 0.2059169 1
H H6a 0.40504 0.2567 0.08161169 1
H H8a 0.14155 0.634618 -0.5705859 1
H H8b 0.12123 0.529926 -0.39892 1
H H8c 0.19506 0.66528 -0.3136351 1
H H9a 0.31515 0.443809 -0.1002372 1
